data_8102733
loop_
_publ_author_name
'Xue-Kui Xia'
'Yong-Gang Zhang'
'Xin Liu'
'Wen-Peng Yuan'
'Mian-Song Zhang'
'Xiao-Jun Wang'
'Xiu-Mei Meng'
'Chang-Heng Liu'

_publ_section_title
;
 Crystal structure of (R)-benzyl 2-oxoazepan-3-ylcarbamate, C14H18N2O3
;
_journal_issue 2
_journal_name_full 'Zeitschrift f\"ur Kristallographie - New Crystal Structures'
_journal_page_first 387
_journal_volume 225
_journal_year 2010
_chemical_formula_sum 'C14 H18 N2 O3'
_chemical_formula_weight 262.30
_space_group_IT_number 19
_symmetry_cell_setting orthorhombic
_symmetry_space_group_name_Hall 'P 2ac 2ab'
_symmetry_space_group_name_H-M 'P 21 21 21'
_atom_sites_solution_hydrogens geom
_atom_sites_solution_primary direct
_atom_sites_solution_secondary difmap
_audit_creation_method SHELXL-97
_audit_update_record
;
2010-04-08 # Formatted by publCIF
;
_cell_angle_alpha 90.00
_cell_angle_beta 90.00
_cell_angle_gamma 90.00
_cell_formula_units_Z 4
_cell_length_a 7.3960(14)
_cell_length_b 11.492(2)
_cell_length_c 16.030(3)
_cell_measurement_temperature 293(2)
_cell_measurement_theta_max 25.01
_cell_measurement_theta_min 2.18
_cell_volume 1362.5(4)
_computing_cell_refinement 'SAINT (Bruker,1997)'
_computing_data_collection 'Bruker SMART (Bruker, 1997)'
_computing_data_reduction 'SAINT (Bruker,1997)'
_computing_molecular_graphics 'Bruker SHELXTL(Bruker,2008)'
_computing_publication_material SHELXTL(Bruker,1999)
_computing_structure_refinement 'SHELXL-97 (Sheldrick, 2008)'
_computing_structure_solution 'SHELXS-97 (Sheldrick, 2008)'
_diffrn_ambient_temperature 293(2)
_diffrn_measured_fraction_theta_full 0.953
_diffrn_measured_fraction_theta_max 0.953
_diffrn_measurement_device_type 'Bruker SMART CCD'
_diffrn_measurement_method 'phi and omega scans'
_diffrn_radiation_monochromator graphite
_diffrn_radiation_source 'fine-focus sealed tube'
_diffrn_radiation_type MoK\a
_diffrn_radiation_wavelength 0.71073
_diffrn_reflns_av_R_equivalents 0.0243
_diffrn_reflns_av_sigmaI/netI 0.0319
_diffrn_reflns_limit_h_max 8
_diffrn_reflns_limit_h_min -8
_diffrn_reflns_limit_k_max 2
_diffrn_reflns_limit_k_min -13
_diffrn_reflns_limit_l_max 15
_diffrn_reflns_limit_l_min -17
_diffrn_reflns_number 4290
_diffrn_reflns_theta_full 25.01
_diffrn_reflns_theta_max 25.01
_diffrn_reflns_theta_min 2.18
_exptl_absorpt_coefficient_mu 0.091
_exptl_absorpt_correction_T_max 0.982
_exptl_absorpt_correction_T_min 0.972
_exptl_absorpt_correction_type multi-scan
_exptl_absorpt_process_details 'Sadabs (Sheldrick, 1996)'
_exptl_crystal_colour Colorless
_exptl_crystal_density_diffrn 1.279
_exptl_crystal_density_method 'not measured'
_exptl_crystal_description Prism
_exptl_crystal_F_000 560
_exptl_crystal_size_max 0.35
_exptl_crystal_size_mid 0.26
_exptl_crystal_size_min 0.20
_refine_diff_density_max 0.105
_refine_diff_density_min -0.098
_refine_diff_density_rms 0.024
_refine_ls_abs_structure_details 'Flack H D (1983), Acta Cryst. A39, 876-881'
_refine_ls_abs_structure_Flack 0.0(18)
_refine_ls_extinction_coef 0.025(2)
_refine_ls_extinction_expression Fc^*^=kFc[1+0.001xFc^2^\l^3^/sin(2\q)]^-1/4^
_refine_ls_extinction_method SHELXL
_refine_ls_goodness_of_fit_ref 1.004
_refine_ls_hydrogen_treatment mixed
_refine_ls_matrix_type full
_refine_ls_number_parameters 182
_refine_ls_number_reflns 2173
_refine_ls_number_restraints 0
_refine_ls_restrained_S_all 1.004
_refine_ls_R_factor_all 0.0458
_refine_ls_R_factor_gt 0.0312
_refine_ls_shift/su_max 0.000
_refine_ls_shift/su_mean 0.000
_refine_ls_structure_factor_coef Fsqd
_refine_ls_weighting_details 'calc w=1/[\s^2^(Fo^2^)+(0.0406P)^2^+0.0887P] where P=(Fo^2^+2Fc^2^)/3'
_refine_ls_weighting_scheme calc
_refine_ls_wR_factor_gt 0.0720
_refine_ls_wR_factor_ref 0.0796
_reflns_number_gt 1740
_reflns_number_total 2173
_reflns_threshold_expression >2sigma(I)
_cod_data_source_file 1267-3020.cff
_cod_data_source_block 12205m
_cod_depositor_comments
;
The following automatic conversions were performed:
'_symmetry_cell_setting' value 'Orthorhombic' changed to 'orthorhombic'
according to '/home/saulius/struct/CIF-dictionaries/cif_core.dic'
dictionary named 'cif_core.dic' version 2.4.1 from
2010-06-29.

'_exptl_absorpt_correction_type' value 'Multi-scan' changed
to 'multi-scan' according to
'/home/saulius/struct/CIF-dictionaries/cif_core.dic' dictionary named
'cif_core.dic' version 2.4.1 from 2010-06-29.

Automatic conversion script
Id: cif_fix_enum 1555 2011-01-17 13:19:09Z saulius 
;
_cod_original_cell_volume 1362.4(4)
_cod_original_sg_symbol_H-M P212121
_cod_database_code 8102733
_chemical_absolute_configuration_info_given. ad

loop_
_symmetry_equiv_pos_as_xyz
'x, y, z'
'-x+1/2, -y, z+1/2'
'x+1/2, -y+1/2, -z'
'-x, y+1/2, -z+1/2'

loop_
_atom_site_label
_atom_site_type_symbol
_atom_site_fract_x
_atom_site_fract_y
_atom_site_fract_z
_atom_site_U_iso_or_equiv
_atom_site_adp_type
_atom_site_occupancy
_atom_site_symmetry_multiplicity
_atom_site_calc_flag
_atom_site_refinement_flags
_atom_site_disorder_assembly
_atom_site_disorder_group
N1 N 0.0650(2) 0.67687(14) 0.61843(11) 0.0478(4) Uani 1 1 d . . .
O1 O 0.33557(17) 0.70895(11) 0.50892(9) 0.0503(4) Uani 1 1 d . . .
O3 O -0.07947(19) 0.53254(11) 0.55607(9) 0.0613(4) Uani 1 1 d . . .
C2 C 0.2288(2) 0.72971(16) 0.64985(12) 0.0464(5) Uani 1 1 d . . .
H2 H 0.2738 0.6820 0.6961 0.056 Uiso 1 1 calc R . .
N2 N 0.5404(2) 0.76105(18) 0.60434(13) 0.0664(6) Uani 1 1 d . . .
O2 O 0.1570(2) 0.49080(13) 0.63980(10) 0.0766(5) Uani 1 1 d . . .
C9 C -0.2657(3) 0.39801(16) 0.48474(13) 0.0541(5) Uani 1 1 d . . .
C3 C 0.1898(3) 0.85191(17) 0.68318(13) 0.0566(6) Uani 1 1 d . . .
H3A H 0.1856 0.9054 0.6364 0.068 Uiso 1 1 calc R . .
H3B H 0.0711 0.8518 0.7089 0.068 Uiso 1 1 calc R . .
C1 C 0.3733(2) 0.73233(16) 0.58189(13) 0.0468(5) Uani 1 1 d . . .
C7 C 0.0580(3) 0.56069(17) 0.60770(13) 0.0514(5) Uani 1 1 d . . .
C13 C -0.5756(3) 0.43743(19) 0.45414(16) 0.0727(7) Uani 1 1 d . . .
H13 H -0.6856 0.4701 0.4698 0.087 Uiso 1 1 calc R . .
C6 C 0.6007(3) 0.7991(3) 0.68565(15) 0.0816(8) Uani 1 1 d . . .
H6A H 0.7309 0.8088 0.6842 0.098 Uiso 1 1 calc R . .
H6B H 0.5736 0.7387 0.7260 0.098 Uiso 1 1 calc R . .
C8 C -0.1052(3) 0.41034(17) 0.54055(14) 0.0641(6) Uani 1 1 d . . .
H8A H -0.1257 0.3694 0.5926 0.077 Uiso 1 1 calc R . .
H8B H 0.0012 0.3777 0.5140 0.077 Uiso 1 1 calc R . .
C14 C -0.4296(3) 0.44549(18) 0.50628(15) 0.0635(6) Uani 1 1 d . . .
H14 H -0.4416 0.4837 0.5571 0.076 Uiso 1 1 calc R . .
C12 C -0.5604(4) 0.3815(2) 0.37922(17) 0.0790(7) Uani 1 1 d . . .
H12 H -0.6590 0.3774 0.3433 0.095 Uiso 1 1 calc R . .
C4 C 0.3258(3) 0.8973(2) 0.74610(14) 0.0747(7) Uani 1 1 d . . .
H4A H 0.2840 0.9722 0.7661 0.090 Uiso 1 1 calc R . .
H4B H 0.3275 0.8446 0.7934 0.090 Uiso 1 1 calc R . .
C10 C -0.2542(3) 0.3401(2) 0.40964(15) 0.0725(7) Uani 1 1 d . . .
H10 H -0.1454 0.3059 0.3940 0.087 Uiso 1 1 calc R . .
C5 C 0.5165(3) 0.9112(3) 0.71490(17) 0.0874(8) Uani 1 1 d . . .
H5A H 0.5901 0.9435 0.7593 0.105 Uiso 1 1 calc R . .
H5B H 0.5168 0.9664 0.6691 0.105 Uiso 1 1 calc R . .
C11 C -0.4011(4) 0.3322(2) 0.35765(17) 0.0861(8) Uani 1 1 d . . .
H11 H -0.3910 0.2927 0.3072 0.103 Uiso 1 1 calc R . .
H1 H 0.010(3) 0.7141(18) 0.5854(12) 0.049(7) Uiso 1 1 d . . .
H2A H 0.618(4) 0.7636(19) 0.5627(15) 0.077(8) Uiso 1 1 d . . .

loop_
_atom_site_aniso_label
_atom_site_aniso_U_11
_atom_site_aniso_U_22
_atom_site_aniso_U_33
_atom_site_aniso_U_23
_atom_site_aniso_U_13
_atom_site_aniso_U_12
N1 0.0361(9) 0.0594(11) 0.0478(11) 0.0105(8) -0.0041(8) -0.0027(8)
O1 0.0414(7) 0.0686(8) 0.0408(8) -0.0020(6) -0.0005(7) -0.0001(6)
O3 0.0569(9) 0.0546(8) 0.0723(10) 0.0035(7) -0.0159(8) -0.0063(7)
C2 0.0343(10) 0.0632(11) 0.0418(12) 0.0093(9) -0.0024(9) -0.0006(8)
N2 0.0332(9) 0.1198(16) 0.0462(12) -0.0031(10) -0.0022(9) -0.0064(10)
O2 0.0749(10) 0.0674(9) 0.0874(12) 0.0112(8) -0.0244(9) 0.0100(8)
C9 0.0552(13) 0.0482(10) 0.0589(14) -0.0016(9) 0.0043(11) -0.0083(9)
C3 0.0481(12) 0.0726(13) 0.0490(13) -0.0053(10) 0.0014(10) -0.0031(10)
C1 0.0354(11) 0.0598(12) 0.0453(13) 0.0051(9) -0.0011(9) 0.0014(8)
C7 0.0451(11) 0.0579(13) 0.0511(13) 0.0068(9) 0.0037(11) -0.0008(10)
C13 0.0560(14) 0.0764(15) 0.0856(18) -0.0148(13) 0.0071(14) -0.0082(12)
C6 0.0386(12) 0.151(2) 0.0549(16) 0.0006(15) -0.0103(12) -0.0088(14)
C8 0.0683(14) 0.0522(12) 0.0719(15) 0.0014(10) 0.0041(14) 0.0001(10)
C14 0.0626(14) 0.0697(13) 0.0583(14) -0.0147(10) 0.0103(13) -0.0052(11)
C12 0.0761(18) 0.0783(15) 0.0826(18) -0.0229(14) -0.0120(15) -0.0163(14)
C4 0.0699(15) 0.0973(17) 0.0570(16) -0.0182(12) 0.0000(13) -0.0139(14)
C10 0.0705(15) 0.0704(14) 0.0765(18) -0.0229(12) 0.0140(15) -0.0028(12)
C5 0.0650(16) 0.131(2) 0.0665(18) -0.0171(16) -0.0129(14) -0.0321(15)
C11 0.090(2) 0.0876(16) 0.0803(19) -0.0394(14) 0.0021(17) -0.0139(16)

loop_
_atom_type_symbol
_atom_type_description
_atom_type_scat_dispersion_real
_atom_type_scat_dispersion_imag
_atom_type_scat_source
C C 0.0033 0.0016 'International Tables Vol C Tables 4.2.6.8 and 6.1.1.4'
H H 0.0000 0.0000 'International Tables Vol C Tables 4.2.6.8 and 6.1.1.4'
N N 0.0061 0.0033 'International Tables Vol C Tables 4.2.6.8 and 6.1.1.4'
O O 0.0106 0.0060 'International Tables Vol C Tables 4.2.6.8 and 6.1.1.4'

loop_
_geom_angle_atom_site_label_1
_geom_angle_atom_site_label_2
_geom_angle_atom_site_label_3
_geom_angle
_geom_angle_site_symmetry_1
_geom_angle_site_symmetry_3
_geom_angle_publ_flag
C7 N1 C2 119.56(18) . . ?
C7 N1 H1 115.4(15) . . ?
C2 N1 H1 115.9(15) . . ?
C7 O3 C8 116.07(15) . . ?
N1 C2 C1 110.26(15) . . ?
N1 C2 C3 110.45(16) . . ?
C1 C2 C3 111.30(15) . . ?
N1 C2 H2 108.2 . . ?
C1 C2 H2 108.2 . . ?
C3 C2 H2 108.2 . . ?
C1 N2 C6 127.3(2) . . ?
C1 N2 H2A 114.0(16) . . ?
C6 N2 H2A 118.3(16) . . ?
C14 C9 C10 117.8(2) . . ?
C14 C9 C8 120.88(18) . . ?
C10 C9 C8 121.3(2) . . ?
C4 C3 C2 115.00(18) . . ?
C4 C3 H3A 108.5 . . ?
C2 C3 H3A 108.5 . . ?
C4 C3 H3B 108.5 . . ?
C2 C3 H3B 108.5 . . ?
H3A C3 H3B 107.5 . . ?
O1 C1 N2 121.45(18) . . ?
O1 C1 C2 120.99(17) . . ?
N2 C1 C2 117.57(19) . . ?
O2 C7 N1 125.7(2) . . ?
O2 C7 O3 124.11(18) . . ?
N1 C7 O3 110.17(17) . . ?
C12 C13 C14 120.2(2) . . ?
C12 C13 H13 119.9 . . ?
C14 C13 H13 119.9 . . ?
N2 C6 C5 114.4(2) . . ?
N2 C6 H6A 108.7 . . ?
C5 C6 H6A 108.7 . . ?
N2 C6 H6B 108.7 . . ?
C5 C6 H6B 108.7 . . ?
H6A C6 H6B 107.6 . . ?
O3 C8 C9 107.54(16) . . ?
O3 C8 H8A 110.2 . . ?
C9 C8 H8A 110.2 . . ?
O3 C8 H8B 110.2 . . ?
C9 C8 H8B 110.2 . . ?
H8A C8 H8B 108.5 . . ?
C13 C14 C9 121.1(2) . . ?
C13 C14 H14 119.5 . . ?
C9 C14 H14 119.5 . . ?
C11 C12 C13 119.5(3) . . ?
C11 C12 H12 120.2 . . ?
C13 C12 H12 120.2 . . ?
C5 C4 C3 115.92(18) . . ?
C5 C4 H4A 108.3 . . ?
C3 C4 H4A 108.3 . . ?
C5 C4 H4B 108.3 . . ?
C3 C4 H4B 108.3 . . ?
H4A C4 H4B 107.4 . . ?
C11 C10 C9 120.9(2) . . ?
C11 C10 H10 119.5 . . ?
C9 C10 H10 119.5 . . ?
C4 C5 C6 113.6(2) . . ?
C4 C5 H5A 108.9 . . ?
C6 C5 H5A 108.9 . . ?
C4 C5 H5B 108.9 . . ?
C6 C5 H5B 108.9 . . ?
H5A C5 H5B 107.7 . . ?
C12 C11 C10 120.5(2) . . ?
C12 C11 H11 119.8 . . ?
C10 C11 H11 119.8 . . ?

loop_
_geom_bond_atom_site_label_1
_geom_bond_atom_site_label_2
_geom_bond_distance
_geom_bond_site_symmetry_2
_geom_bond_publ_flag
N1 C7 1.347(2) . ?
N1 C2 1.445(2) . ?
N1 H1 0.79(2) . ?
O1 C1 1.232(2) . ?
O3 C7 1.350(2) . ?
O3 C8 1.439(2) . ?
C2 C1 1.526(3) . ?
C2 C3 1.530(3) . ?
C2 H2 0.9800 . ?
N2 C1 1.329(3) . ?
N2 C6 1.445(3) . ?
N2 H2A 0.88(3) . ?
O2 C7 1.202(2) . ?
C9 C14 1.374(3) . ?
C9 C10 1.378(3) . ?
C9 C8 1.493(3) . ?
C3 C4 1.517(3) . ?
C3 H3A 0.9700 . ?
C3 H3B 0.9700 . ?
C13 C12 1.367(3) . ?
C13 C14 1.369(3) . ?
C13 H13 0.9300 . ?
C6 C5 1.505(4) . ?
C6 H6A 0.9700 . ?
C6 H6B 0.9700 . ?
C8 H8A 0.9700 . ?
C8 H8B 0.9700 . ?
C14 H14 0.9300 . ?
C12 C11 1.353(4) . ?
C12 H12 0.9300 . ?
C4 C5 1.505(3) . ?
C4 H4A 0.9700 . ?
C4 H4B 0.9700 . ?
C10 C11 1.372(3) . ?
C10 H10 0.9300 . ?
C5 H5A 0.9700 . ?
C5 H5B 0.9700 . ?
C11 H11 0.9300 . ?

loop_
_geom_torsion_atom_site_label_1
_geom_torsion_atom_site_label_2
_geom_torsion_atom_site_label_3
_geom_torsion_atom_site_label_4
_geom_torsion
_geom_torsion_site_symmetry_1
_geom_torsion_site_symmetry_2
_geom_torsion_site_symmetry_3
_geom_torsion_site_symmetry_4
_geom_torsion_publ_flag
C7 N1 C2 C1 74.7(2) . . . . ?
C7 N1 C2 C3 -161.88(17) . . . . ?
N1 C2 C3 C4 157.42(17) . . . . ?
C1 C2 C3 C4 -79.8(2) . . . . ?
C6 N2 C1 O1 174.7(2) . . . . ?
C6 N2 C1 C2 -5.0(3) . . . . ?
N1 C2 C1 O1 10.7(2) . . . . ?
C3 C2 C1 O1 -112.2(2) . . . . ?
N1 C2 C1 N2 -169.51(18) . . . . ?
C3 C2 C1 N2 67.6(2) . . . . ?
C2 N1 C7 O2 19.3(3) . . . . ?
C2 N1 C7 O3 -161.65(15) . . . . ?
C8 O3 C7 O2 0.4(3) . . . . ?
C8 O3 C7 N1 -178.67(17) . . . . ?
C1 N2 C6 C5 -62.2(3) . . . . ?
C7 O3 C8 C9 178.26(16) . . . . ?
C14 C9 C8 O3 -55.0(3) . . . . ?
C10 C9 C8 O3 124.2(2) . . . . ?
C12 C13 C14 C9 0.0(3) . . . . ?
C10 C9 C14 C13 -1.2(3) . . . . ?
C8 C9 C14 C13 178.00(19) . . . . ?
C14 C13 C12 C11 1.3(4) . . . . ?
C2 C3 C4 C5 62.2(3) . . . . ?
C14 C9 C10 C11 1.2(3) . . . . ?
C8 C9 C10 C11 -178.0(2) . . . . ?
C3 C4 C5 C6 -60.8(3) . . . . ?
N2 C6 C5 C4 77.1(3) . . . . ?
C13 C12 C11 C10 -1.4(4) . . . . ?
C9 C10 C11 C12 0.1(4) . . . . ?

loop_
_cod_related_entry_id
_cod_related_entry_database
_cod_related_entry_code
1 ChemSpider 30653989
